data_4029697
loop_
_publ_author_name
'Shaik, Jeelani Basha'
'Ramkumar, Venkatachalam'
'Varghese, Babu'
'Sankararaman, Sethuraman'

_publ_section_title
;
 Synthesis and structure of
 trans-bis(1,4-dimesityl-3-methyl-1,2,3-triazol-5-ylidene)palladium(II)
 dichloride and diacetate. Suzuki-Miyaura coupling of polybromoarenes with
 high catalytic turnover efficiencies.
;
_journal_name_full 'Beilstein journal of organic chemistry'
_journal_page_first 698
_journal_page_last 704
_journal_paper_doi 10.3762/bjoc.9.79
_journal_volume 9
_journal_year 2013
_chemical_formula_moiety 'C46 H56 N6 O4 Pd'
_chemical_formula_sum 'C46 H56 N6 O4 Pd'
_chemical_formula_weight 863.37
_chemical_name_systematic
; 
 ? 
;
_space_group_IT_number 14
_symmetry_cell_setting monoclinic
_symmetry_space_group_name_Hall '-P 2yn'
_symmetry_space_group_name_H-M 'P 1 21/n 1'
_atom_sites_solution_hydrogens geom
_atom_sites_solution_primary direct
_atom_sites_solution_secondary difmap
_audit_creation_method SHELXL-97
_cell_angle_alpha 90.00
_cell_angle_beta 106.720(5)
_cell_angle_gamma 90.00
_cell_formula_units_Z 2
_cell_length_a 13.426(2)
_cell_length_b 10.1901(18)
_cell_length_c 16.699(3)
_cell_measurement_reflns_used 682
_cell_measurement_temperature 298(2)
_cell_measurement_theta_max 17.97
_cell_measurement_theta_min 2.55
_cell_volume 2188.0(6)
_computing_cell_refinement APEXII,Bruker,2004
_computing_data_collection APEXII,Bruker,2004
_computing_data_reduction SAINT,Bruker,2004
_computing_molecular_graphics 'ORTEP-3 (Farrugia, 1997)'
_computing_publication_material 'SHELXL-97 (Sheldrick, 2008)'
_computing_structure_refinement 'SHELXL-97 (Sheldrick, 2008)'
_computing_structure_solution 'SHELXS-97 (Sheldrick, 2008)'
_diffrn_ambient_temperature 298(2)
_diffrn_measured_fraction_theta_full 0.985
_diffrn_measured_fraction_theta_max 0.985
_diffrn_measurement_device_type 'Bruker APEXII CCD Area Detector'
_diffrn_measurement_method 'Phi and Omega Scans'
_diffrn_radiation_monochromator graphite
_diffrn_radiation_source 'fine-focus sealed tube'
_diffrn_radiation_type MoK\a
_diffrn_radiation_wavelength 0.71073
_diffrn_reflns_av_R_equivalents 0.0901
_diffrn_reflns_av_sigmaI/netI 0.0827
_diffrn_reflns_limit_h_max 13
_diffrn_reflns_limit_h_min -13
_diffrn_reflns_limit_k_max 10
_diffrn_reflns_limit_k_min -10
_diffrn_reflns_limit_l_max 16
_diffrn_reflns_limit_l_min -16
_diffrn_reflns_number 8624
_diffrn_reflns_theta_full 21.21
_diffrn_reflns_theta_max 21.21
_diffrn_reflns_theta_min 2.30
_exptl_absorpt_coefficient_mu 0.473
_exptl_absorpt_correction_T_max 0.9325
_exptl_absorpt_correction_T_min 0.8910
_exptl_absorpt_correction_type multi-scan
_exptl_absorpt_process_details 'SADABS (Bruker,2004)'
_exptl_crystal_colour Colourless
_exptl_crystal_density_diffrn 1.310
_exptl_crystal_density_method 'not measured'
_exptl_crystal_description Block
_exptl_crystal_F_000 904
_exptl_crystal_size_max 0.25
_exptl_crystal_size_mid 0.20
_exptl_crystal_size_min 0.15
_refine_diff_density_max 0.382
_refine_diff_density_min -0.507
_refine_diff_density_rms 0.067
_refine_ls_extinction_method none
_refine_ls_goodness_of_fit_ref 0.999
_refine_ls_hydrogen_treatment constr
_refine_ls_matrix_type full
_refine_ls_number_parameters 267
_refine_ls_number_reflns 2386
_refine_ls_number_restraints 0
_refine_ls_restrained_S_all 0.999
_refine_ls_R_factor_all 0.0882
_refine_ls_R_factor_gt 0.0417
_refine_ls_shift/su_max 0.008
_refine_ls_shift/su_mean 0.000
_refine_ls_structure_factor_coef Fsqd
_refine_ls_weighting_details 'calc w=1/[\s^2^(Fo^2^)+(0.0440P)^2^+0.0000P] where P=(Fo^2^+2Fc^2^)/3'
_refine_ls_weighting_scheme calc
_refine_ls_wR_factor_gt 0.0840
_refine_ls_wR_factor_ref 0.1014
_reflns_number_gt 1518
_reflns_number_total 2386
_reflns_threshold_expression >2sigma(I)
_cod_data_source_file 1860-5397-9-79-S3.cif
_cod_data_source_block new
_cod_depositor_comments
;
The following automatic conversions were performed:

'_symmetry_cell_setting' value 'Monoclinic' changed to 'monoclinic'
according to
/usr/data/users/saulius/automatic-downloads/retrospective/Beilstein/lib/dictionaries/cif_core.dic
dictionary named 'cif_core.dic' version 2.4.2 from 2011-04-26.

Automatic conversion script
Id: cif_fix_values 2281 2013-09-26 08:29:07Z andrius 
;
_cod_original_cell_volume 2188.1(6)
_cod_original_sg_symbol_H-M 'P 21/n '
_cod_database_code 4029697

loop_
_symmetry_equiv_pos_as_xyz
'x, y, z'
'-x+1/2, y+1/2, -z+1/2'
'-x, -y, -z'
'x-1/2, -y-1/2, z-1/2'

loop_
_atom_site_label
_atom_site_type_symbol
_atom_site_fract_x
_atom_site_fract_y
_atom_site_fract_z
_atom_site_U_iso_or_equiv
_atom_site_adp_type
_atom_site_occupancy
_atom_site_symmetry_multiplicity
_atom_site_calc_flag
_atom_site_refinement_flags
C1 C 0.0383(5) 0.1643(6) 0.0709(3) 0.0368(16) Uani 1 1 d .
C2 C 0.1177(5) 0.2535(6) 0.0767(4) 0.0404(17) Uani 1 1 d .
C3 C 0.2033(5) 0.2618(6) 0.0373(4) 0.0424(17) Uani 1 1 d .
C4 C 0.3060(5) 0.2427(6) 0.0857(4) 0.0446(18) Uani 1 1 d .
C5 C 0.3847(5) 0.2614(7) 0.0493(5) 0.060(2) Uani 1 1 d .
H5 H 0.4531 0.2524 0.0822 0.073 Uiso 1 1 calc R
C6 C 0.3665(6) 0.2927(7) -0.0342(5) 0.0551(19) Uani 1 1 d .
C7 C 0.2655(6) 0.3034(7) -0.0816(4) 0.058(2) Uani 1 1 d .
H7 H 0.2517 0.3210 -0.1384 0.069 Uiso 1 1 calc R
C8 C 0.1831(5) 0.2893(7) -0.0486(4) 0.048(2) Uani 1 1 d .
C9 C 0.3297(5) 0.2018(7) 0.1768(4) 0.062(2) Uani 1 1 d .
H9A H 0.3315 0.2780 0.2109 0.094 Uiso 1 1 calc R
H9B H 0.3960 0.1584 0.1938 0.094 Uiso 1 1 calc R
H9C H 0.2767 0.1429 0.1831 0.094 Uiso 1 1 calc R
C10 C 0.4555(6) 0.3174(9) -0.0711(5) 0.093(3) Uani 1 1 d .
H10A H 0.4286 0.3275 -0.1306 0.140 Uiso 1 1 calc R
H10B H 0.5027 0.2445 -0.0587 0.140 Uiso 1 1 calc R
H10C H 0.4915 0.3960 -0.0473 0.140 Uiso 1 1 calc R
C11 C 0.0730(5) 0.3050(8) -0.1020(4) 0.073(2) Uani 1 1 d .
H11A H 0.0715 0.3086 -0.1598 0.109 Uiso 1 1 calc R
H11B H 0.0446 0.3847 -0.0871 0.109 Uiso 1 1 calc R
H11C H 0.0323 0.2317 -0.0933 0.109 Uiso 1 1 calc R
C12 C -0.1003(5) 0.1675(7) 0.1475(4) 0.0427(17) Uani 1 1 d .
C13 C -0.1957(5) 0.2280(7) 0.1146(4) 0.0474(18) Uani 1 1 d .
C14 C -0.2799(6) 0.1733(8) 0.1327(4) 0.062(2) Uani 1 1 d .
H14 H -0.3447 0.2125 0.1111 0.074 Uiso 1 1 calc R
C15 C -0.2729(6) 0.0638(9) 0.1811(5) 0.063(2) Uani 1 1 d .
C16 C -0.1765(6) 0.0080(9) 0.2158(4) 0.0675(19) Uani 1 1 d .
H16 H -0.1708 -0.0653 0.2500 0.081 Uiso 1 1 calc R
C17 C -0.0878(6) 0.0591(7) 0.2005(4) 0.0523(19) Uani 1 1 d .
C18 C -0.2052(6) 0.3463(8) 0.0599(5) 0.075(3) Uani 1 1 d .
H18A H -0.2769 0.3718 0.0398 0.112 Uiso 1 1 calc R
H18B H -0.1795 0.3260 0.0134 0.112 Uiso 1 1 calc R
H18C H -0.1654 0.4170 0.0915 0.112 Uiso 1 1 calc R
C19 C -0.3677(6) 0.0010(10) 0.1966(5) 0.102(3) Uani 1 1 d .
H19A H -0.4053 0.0655 0.2181 0.153 Uiso 1 1 calc R
H19B H -0.3463 -0.0689 0.2364 0.153 Uiso 1 1 calc R
H19C H -0.4117 -0.0336 0.1450 0.153 Uiso 1 1 calc R
C20 C 0.0186(5) 0.0013(9) 0.2413(4) 0.082(2) Uani 1 1 d .
H20A H 0.0654 0.0699 0.2679 0.123 Uiso 1 1 calc R
H20B H 0.0442 -0.0401 0.1995 0.123 Uiso 1 1 calc R
H20C H 0.0135 -0.0624 0.2823 0.123 Uiso 1 1 calc R
C21 C -0.1971(6) 0.1063(8) -0.0884(5) 0.059(2) Uani 1 1 d .
C22 C -0.3178(5) 0.1228(9) -0.0980(5) 0.091(3) Uani 1 1 d .
H22A H -0.3334 0.2139 -0.0934 0.137 Uiso 1 1 calc R
H22B H -0.3354 0.0741 -0.0547 0.137 Uiso 1 1 calc R
H22C H -0.3575 0.0902 -0.1516 0.137 Uiso 1 1 calc R
C23 C 0.1720(5) 0.4696(7) 0.1573(5) 0.079(3) Uani 1 1 d .
H23A H 0.1277 0.5399 0.1644 0.118 Uiso 1 1 calc R
H23B H 0.2047 0.4932 0.1153 0.118 Uiso 1 1 calc R
H23C H 0.2243 0.4535 0.2092 0.118 Uiso 1 1 calc R
N1 N -0.0101(4) 0.2170(5) 0.1260(3) 0.0419(14) Uani 1 1 d .
N2 N 0.0318(4) 0.3286(6) 0.1634(3) 0.0566(16) Uani 1 1 d .
N3 N 0.1090(4) 0.3493(5) 0.1310(3) 0.0507(15) Uani 1 1 d .
O1 O -0.1533(3) 0.0429(4) -0.0269(3) 0.0534(14) Uani 1 1 d .
O2 O -0.1654(5) 0.1517(8) -0.1387(4) 0.130(3) Uani 1 1 d .
Pd1 Pd 0.0000 0.0000 0.0000 0.0349(2) Uani 1 2 d S

loop_
_atom_site_aniso_label
_atom_site_aniso_U_11
_atom_site_aniso_U_22
_atom_site_aniso_U_33
_atom_site_aniso_U_23
_atom_site_aniso_U_13
_atom_site_aniso_U_12
C1 0.034(4) 0.046(4) 0.034(4) -0.012(3) 0.016(3) 0.006(4)
C2 0.041(4) 0.038(5) 0.042(4) -0.007(4) 0.011(3) 0.005(4)
C3 0.037(4) 0.037(4) 0.052(5) -0.006(4) 0.012(4) -0.004(3)
C4 0.035(4) 0.050(5) 0.046(4) 0.003(4) 0.009(4) -0.001(4)
C5 0.027(4) 0.074(6) 0.077(6) 0.007(4) 0.009(4) 0.002(4)
C6 0.048(5) 0.061(5) 0.064(5) 0.006(4) 0.030(4) 0.004(4)
C7 0.052(5) 0.073(6) 0.049(5) 0.005(4) 0.016(4) -0.008(4)
C8 0.036(5) 0.052(5) 0.054(5) 0.006(4) 0.011(4) -0.001(4)
C9 0.049(5) 0.079(6) 0.051(5) 0.009(4) 0.002(4) -0.002(4)
C10 0.062(6) 0.129(8) 0.105(7) 0.003(6) 0.047(5) -0.004(5)
C11 0.058(6) 0.098(7) 0.058(5) 0.022(5) 0.010(4) 0.002(5)
C12 0.043(5) 0.047(5) 0.045(4) -0.016(4) 0.023(4) -0.003(4)
C13 0.044(5) 0.050(5) 0.051(5) -0.004(4) 0.018(4) 0.006(4)
C14 0.048(5) 0.081(6) 0.060(5) -0.008(5) 0.022(4) 0.006(5)
C15 0.053(5) 0.089(7) 0.060(5) -0.011(5) 0.036(4) -0.006(5)
C16 0.075(5) 0.078(5) 0.062(4) 0.003(6) 0.039(4) 0.000(7)
C17 0.053(5) 0.055(5) 0.052(4) -0.007(4) 0.020(4) 0.011(4)
C18 0.049(6) 0.077(7) 0.091(6) -0.002(5) 0.008(5) 0.010(5)
C19 0.082(6) 0.138(8) 0.102(6) -0.004(8) 0.053(5) -0.037(7)
C20 0.082(5) 0.094(6) 0.071(4) 0.015(6) 0.026(4) 0.032(7)
C21 0.073(7) 0.066(6) 0.036(5) -0.002(4) 0.010(5) 0.002(5)
C22 0.036(5) 0.128(8) 0.098(7) -0.021(6) 0.002(5) 0.022(5)
C23 0.068(5) 0.074(7) 0.095(6) -0.028(5) 0.025(4) -0.013(5)
N1 0.037(3) 0.045(4) 0.043(3) -0.006(3) 0.010(3) 0.000(3)
N2 0.044(4) 0.059(5) 0.067(4) -0.021(4) 0.018(3) -0.009(3)
N3 0.045(4) 0.042(4) 0.064(4) -0.016(3) 0.014(3) -0.011(3)
O1 0.038(3) 0.063(4) 0.060(3) -0.010(3) 0.017(2) 0.002(2)
O2 0.071(5) 0.215(9) 0.111(5) 0.073(6) 0.035(4) 0.044(5)
Pd1 0.0277(4) 0.0379(4) 0.0380(4) -0.0044(5) 0.0075(3) 0.0005(5)

loop_
_atom_type_symbol
_atom_type_description
_atom_type_scat_dispersion_real
_atom_type_scat_dispersion_imag
_atom_type_scat_source
C C 0.0033 0.0016 'International Tables Vol C Tables 4.2.6.8 and 6.1.1.4'
H H 0.0000 0.0000 'International Tables Vol C Tables 4.2.6.8 and 6.1.1.4'
N N 0.0061 0.0033 'International Tables Vol C Tables 4.2.6.8 and 6.1.1.4'
O O 0.0106 0.0060 'International Tables Vol C Tables 4.2.6.8 and 6.1.1.4'
Pd Pd -0.9988 1.0072 'International Tables Vol C Tables 4.2.6.8 and 6.1.1.4'

loop_
_geom_angle_atom_site_label_1
_geom_angle_atom_site_label_2
_geom_angle_atom_site_label_3
_geom_angle
_geom_angle_site_symmetry_1
_geom_angle_site_symmetry_3
N1 C1 C2 101.5(5) . .
N1 C1 Pd1 128.4(5) . .
C2 C1 Pd1 130.1(5) . .
N3 C2 C1 107.8(6) . .
N3 C2 C3 118.8(6) . .
C1 C2 C3 133.4(6) . .
C4 C3 C8 119.0(6) . .
C4 C3 C2 119.8(6) . .
C8 C3 C2 121.2(6) . .
C5 C4 C3 118.7(6) . .
C5 C4 C9 120.9(6) . .
C3 C4 C9 120.4(6) . .
C4 C5 C6 122.9(6) . .
C4 C5 H5 118.6 . .
C6 C5 H5 118.6 . .
C7 C6 C5 117.5(7) . .
C7 C6 C10 121.3(7) . .
C5 C6 C10 121.2(7) . .
C6 C7 C8 122.5(7) . .
C6 C7 H7 118.7 . .
C8 C7 H7 118.7 . .
C7 C8 C3 119.1(6) . .
C7 C8 C11 121.3(6) . .
C3 C8 C11 119.6(6) . .
C4 C9 H9A 109.5 . .
C4 C9 H9B 109.5 . .
H9A C9 H9B 109.5 . .
C4 C9 H9C 109.5 . .
H9A C9 H9C 109.5 . .
H9B C9 H9C 109.5 . .
C6 C10 H10A 109.5 . .
C6 C10 H10B 109.5 . .
H10A C10 H10B 109.5 . .
C6 C10 H10C 109.5 . .
H10A C10 H10C 109.5 . .
H10B C10 H10C 109.5 . .
C8 C11 H11A 109.5 . .
C8 C11 H11B 109.5 . .
H11A C11 H11B 109.5 . .
C8 C11 H11C 109.5 . .
H11A C11 H11C 109.5 . .
H11B C11 H11C 109.5 . .
C13 C12 C17 122.2(7) . .
C13 C12 N1 119.4(6) . .
C17 C12 N1 118.5(6) . .
C14 C13 C12 117.3(7) . .
C14 C13 C18 122.2(7) . .
C12 C13 C18 120.5(7) . .
C15 C14 C13 122.9(7) . .
C15 C14 H14 118.6 . .
C13 C14 H14 118.6 . .
C14 C15 C16 118.8(7) . .
C14 C15 C19 122.0(8) . .
C16 C15 C19 119.2(8) . .
C15 C16 C17 121.2(8) . .
C15 C16 H16 119.4 . .
C17 C16 H16 119.4 . .
C16 C17 C12 117.5(7) . .
C16 C17 C20 121.3(7) . .
C12 C17 C20 121.3(7) . .
C13 C18 H18A 109.5 . .
C13 C18 H18B 109.5 . .
H18A C18 H18B 109.5 . .
C13 C18 H18C 109.5 . .
H18A C18 H18C 109.5 . .
H18B C18 H18C 109.5 . .
C15 C19 H19A 109.5 . .
C15 C19 H19B 109.5 . .
H19A C19 H19B 109.5 . .
C15 C19 H19C 109.5 . .
H19A C19 H19C 109.5 . .
H19B C19 H19C 109.5 . .
C17 C20 H20A 109.5 . .
C17 C20 H20B 109.5 . .
H20A C20 H20B 109.5 . .
C17 C20 H20C 109.5 . .
H20A C20 H20C 109.5 . .
H20B C20 H20C 109.5 . .
O2 C21 O1 130.2(9) . .
O2 C21 C22 117.9(8) . .
O1 C21 C22 111.9(8) . .
C21 C22 H22A 109.5 . .
C21 C22 H22B 109.5 . .
H22A C22 H22B 109.5 . .
C21 C22 H22C 109.5 . .
H22A C22 H22C 109.5 . .
H22B C22 H22C 109.5 . .
N3 C23 H23A 109.5 . .
N3 C23 H23B 109.5 . .
H23A C23 H23B 109.5 . .
N3 C23 H23C 109.5 . .
H23A C23 H23C 109.5 . .
H23B C23 H23C 109.5 . .
N2 N1 C1 115.2(5) . .
N2 N1 C12 116.6(5) . .
C1 N1 C12 128.2(5) . .
N3 N2 N1 102.7(5) . .
N2 N3 C2 112.8(5) . .
N2 N3 C23 117.4(6) . .
C2 N3 C23 129.8(6) . .
C21 O1 Pd1 121.1(5) . .
O1 Pd1 O1 180.0(3) 3 .
O1 Pd1 C1 91.3(2) 3 3
O1 Pd1 C1 88.7(2) . 3
O1 Pd1 C1 88.7(2) 3 .
O1 Pd1 C1 91.3(2) . .
C1 Pd1 C1 180.0(3) 3 .

loop_
_geom_bond_atom_site_label_1
_geom_bond_atom_site_label_2
_geom_bond_distance
_geom_bond_site_symmetry_2
C1 N1 1.379(7) .
C1 C2 1.383(8) .
C1 Pd1 2.030(6) .
C2 N3 1.360(7) .
C2 C3 1.482(8) .
C3 C4 1.397(8) .
C3 C8 1.409(8) .
C4 C5 1.376(8) .
C4 C9 1.519(8) .
C5 C6 1.381(9) .
C5 H5 0.9300 .
C6 C7 1.363(9) .
C6 C10 1.515(9) .
C7 C8 1.378(8) .
C7 H7 0.9300 .
C8 C11 1.499(8) .
C9 H9A 0.9600 .
C9 H9B 0.9600 .
C9 H9C 0.9600 .
C10 H10A 0.9600 .
C10 H10B 0.9600 .
C10 H10C 0.9600 .
C11 H11A 0.9600 .
C11 H11B 0.9600 .
C11 H11C 0.9600 .
C12 C13 1.386(9) .
C12 C17 1.395(9) .
C12 N1 1.449(7) .
C13 C14 1.370(9) .
C13 C18 1.495(9) .
C14 C15 1.365(9) .
C14 H14 0.9300 .
C15 C16 1.379(9) .
C15 C19 1.512(9) .
C16 C17 1.389(9) .
C16 H16 0.9300 .
C17 C20 1.514(9) .
C18 H18A 0.9600 .
C18 H18B 0.9600 .
C18 H18C 0.9600 .
C19 H19A 0.9600 .
C19 H19B 0.9600 .
C19 H19C 0.9600 .
C20 H20A 0.9600 .
C20 H20B 0.9600 .
C20 H20C 0.9600 .
C21 O2 1.143(8) .
C21 O1 1.213(8) .
C21 C22 1.591(10) .
C22 H22A 0.9600 .
C22 H22B 0.9600 .
C22 H22C 0.9600 .
C23 N3 1.482(8) .
C23 H23A 0.9600 .
C23 H23B 0.9600 .
C23 H23C 0.9600 .
N1 N2 1.341(7) .
N2 N3 1.317(7) .
O1 Pd1 2.024(4) .
Pd1 O1 2.024(4) 3
Pd1 C1 2.030(6) 3

loop_
_geom_torsion_atom_site_label_1
_geom_torsion_atom_site_label_2
_geom_torsion_atom_site_label_3
_geom_torsion_atom_site_label_4
_geom_torsion
_geom_torsion_site_symmetry_4
N1 C1 C2 N3 -1.3(7) .
Pd1 C1 C2 N3 178.1(4) .
N1 C1 C2 C3 178.7(6) .
Pd1 C1 C2 C3 -2.0(11) .
N3 C2 C3 C4 69.5(8) .
C1 C2 C3 C4 -110.4(8) .
N3 C2 C3 C8 -110.2(7) .
C1 C2 C3 C8 69.9(10) .
C8 C3 C4 C5 4.9(9) .
C2 C3 C4 C5 -174.8(6) .
C8 C3 C4 C9 -174.9(6) .
C2 C3 C4 C9 5.5(9) .
C3 C4 C5 C6 -2.8(11) .
C9 C4 C5 C6 176.9(7) .
C4 C5 C6 C7 -0.9(11) .
C4 C5 C6 C10 177.6(7) .
C5 C6 C7 C8 2.6(11) .
C10 C6 C7 C8 -176.0(7) .
C6 C7 C8 C3 -0.4(11) .
C6 C7 C8 C11 178.4(7) .
C4 C3 C8 C7 -3.4(10) .
C2 C3 C8 C7 176.3(6) .
C4 C3 C8 C11 177.7(6) .
C2 C3 C8 C11 -2.6(10) .
C17 C12 C13 C14 -3.1(10) .
N1 C12 C13 C14 176.4(6) .
C17 C12 C13 C18 178.3(6) .
N1 C12 C13 C18 -2.3(9) .
C12 C13 C14 C15 0.0(11) .
C18 C13 C14 C15 178.6(7) .
C13 C14 C15 C16 2.3(11) .
C13 C14 C15 C19 -176.6(7) .
C14 C15 C16 C17 -1.6(11) .
C19 C15 C16 C17 177.3(7) .
C15 C16 C17 C12 -1.2(10) .
C15 C16 C17 C20 177.5(7) .
C13 C12 C17 C16 3.6(10) .
N1 C12 C17 C16 -175.8(6) .
C13 C12 C17 C20 -175.0(6) .
N1 C12 C17 C20 5.5(9) .
C2 C1 N1 N2 0.4(7) .
Pd1 C1 N1 N2 -178.9(4) .
C2 C1 N1 C12 179.8(6) .
Pd1 C1 N1 C12 0.4(9) .
C13 C12 N1 N2 75.4(7) .
C17 C12 N1 N2 -105.1(7) .
C13 C12 N1 C1 -103.9(7) .
C17 C12 N1 C1 75.5(8) .
C1 N1 N2 N3 0.6(7) .
C12 N1 N2 N3 -178.9(5) .
N1 N2 N3 C2 -1.4(7) .
N1 N2 N3 C23 178.3(5) .
C1 C2 N3 N2 1.8(8) .
C3 C2 N3 N2 -178.2(5) .
C1 C2 N3 C23 -177.9(6) .
C3 C2 N3 C23 2.1(10) .
O2 C21 O1 Pd1 -0.7(13) .
C22 C21 O1 Pd1 177.9(4) .
C21 O1 Pd1 O1 164.6(5) 3
C21 O1 Pd1 C1 -88.5(5) 3
C21 O1 Pd1 C1 91.5(5) .
N1 C1 Pd1 O1 -139.3(5) 3
C2 C1 Pd1 O1 41.5(6) 3
N1 C1 Pd1 O1 40.7(5) .
C2 C1 Pd1 O1 -138.5(6) .
N1 C1 Pd1 C1 -3(6) 3
C2 C1 Pd1 C1 178(6) 3
